data_1000195
_chemical_name_systematic 'Strontium tetrafluoroborate'
_chemical_formula_structural 'Sr (B F4)2'
_chemical_formula_sum 'B2 F8 Sr'
_publ_section_title
;
Les fluoborates anhydres des metaux alcalinoterreux.
;

loop_
_publ_author_name
'de Pape, R'
'Ravez, J'

_journal_name_full
;
Comptes Rendus Hebdomadaires des Seances de l'Academie des Sciences
(1884 - 1965)
;
_journal_coden_ASTM COREAF
_journal_volume 254
_journal_year 1962
_journal_page_first 4171
_journal_page_last 4173
_cell_length_a 9.55(1)
_cell_length_b 9.23(1)
_cell_length_c 13.80(1)
_cell_angle_alpha 90
_cell_angle_beta 90
_cell_angle_gamma 90
_cell_volume 1216.4
_cell_formula_units_Z 8
_exptl_crystal_density_meas 2.79(0)

loop_
_atom_site_label
_atom_site_fract_x
_atom_site_fract_y
_atom_site_fract_z
? ? ? ?

_cod_database_code 1000195
